data_7033145
loop_
_publ_author_name
'Goy, Roman'
'Bertini, Luca'
'Elleouet, Catherine'
'G\"orls, Helmar'
'Zampella, Giuseppe'
'Talarmin, Jean'
'De Gioia, Luca'
'Schollhammer, Philippe'
'Apfel, Ulf-Peter'
'Weigand, Wolfgang'

_publ_section_title
;
 A sterically stabilized FeI-FeI semi-rotated conformation of [FeFe]
 hydrogenase subsite model.
;
_journal_issue 4
_journal_name_full 'Dalton transactions (Cambridge, England : 2003)'
_journal_page_first 1690
_journal_page_last 1699
_journal_paper_doi 10.1039/c4dt03223c
_journal_volume 44
_journal_year 2015
_chemical_absolute_configuration ad
_chemical_formula_moiety 'C32 H22 Fe2 O6 S2 Si'
_chemical_formula_sum 'C32 H22 Fe2 O6 S2 Si'
_chemical_formula_weight 706.41
_space_group_IT_number 4
_symmetry_cell_setting monoclinic
_symmetry_space_group_name_Hall 'P 2yb'
_symmetry_space_group_name_H-M 'P 1 21 1'
_atom_sites_solution_hydrogens geom
_atom_sites_solution_primary direct
_atom_sites_solution_secondary difmap
_audit_creation_method SHELXL-97
_cell_angle_alpha 90
_cell_angle_beta 92.088(2)
_cell_angle_gamma 90
_cell_formula_units_Z 2
_cell_length_a 8.9705(2)
_cell_length_b 13.1314(5)
_cell_length_c 12.9610(5)
_cell_measurement_temperature 183(2)
_cell_volume 1525.73(9)
_computing_cell_refinement DENZO
_computing_data_collection COLLECT
_computing_data_reduction DENZO
_computing_molecular_graphics SHELXTL/PC
_computing_publication_material SHELXL-97
_computing_structure_refinement 'SHELXL-97 (Sheldrick, 1997)'
_computing_structure_solution 'SHELXS-97 (Sheldrick, 1990)'
_diffrn_ambient_temperature 183(2)
_diffrn_measured_fraction_theta_full 0.997
_diffrn_measured_fraction_theta_max 0.997
_diffrn_measurement_device_type KappaCCD
_diffrn_measurement_method 'phi- + omega-scan'
_diffrn_radiation_monochromator graphite
_diffrn_radiation_source 'fine-focus sealed tube'
_diffrn_radiation_type MoK\a
_diffrn_radiation_wavelength 0.71073
_diffrn_reflns_av_R_equivalents 0.0316
_diffrn_reflns_av_sigmaI/netI 0.0535
_diffrn_reflns_limit_h_max 11
_diffrn_reflns_limit_h_min -11
_diffrn_reflns_limit_k_max 17
_diffrn_reflns_limit_k_min -16
_diffrn_reflns_limit_l_max 15
_diffrn_reflns_limit_l_min -16
_diffrn_reflns_number 10977
_diffrn_reflns_theta_full 27.46
_diffrn_reflns_theta_max 27.46
_diffrn_reflns_theta_min 2.27
_exptl_absorpt_coefficient_mu 1.171
_exptl_absorpt_correction_T_max 0.7464
_exptl_absorpt_correction_T_min 0.6892
_exptl_absorpt_correction_type multi-scan
_exptl_absorpt_process_details 'SADABS, Bruker-AXS, 2002'
_exptl_crystal_colour red-brown
_exptl_crystal_density_diffrn 1.538
_exptl_crystal_density_method 'not measured'
_exptl_crystal_description prism
_exptl_crystal_F_000 720
_exptl_crystal_size_max 0.045
_exptl_crystal_size_mid 0.045
_exptl_crystal_size_min 0.034
_refine_diff_density_max 0.296
_refine_diff_density_min -0.248
_refine_diff_density_rms 0.056
_refine_ls_abs_structure_details 'Flack H D (1983), Acta Cryst. A39, 876-881'
_refine_ls_abs_structure_Flack -0.030(11)
_refine_ls_extinction_method none
_refine_ls_goodness_of_fit_ref 1.017
_refine_ls_hydrogen_treatment constr
_refine_ls_matrix_type full
_refine_ls_number_parameters 388
_refine_ls_number_reflns 6369
_refine_ls_number_restraints 1
_refine_ls_restrained_S_all 1.017
_refine_ls_R_factor_all 0.0446
_refine_ls_R_factor_gt 0.0328
_refine_ls_shift/su_max 0.001
_refine_ls_shift/su_mean 0.000
_refine_ls_structure_factor_coef Fsqd
_refine_ls_weighting_details 'calc w=1/[\s^2^(Fo^2^)+(0.0330P)^2^+0.0000P] where P=(Fo^2^+2Fc^2^)/3'
_refine_ls_weighting_scheme calc
_refine_ls_wR_factor_gt 0.0669
_refine_ls_wR_factor_ref 0.0714
_reflns_number_gt 5518
_reflns_number_total 6369
_reflns_threshold_expression >2sigma(I)
_cod_data_source_file c4dt03223c2.cif
_cod_data_source_block FO3821
_cod_depositor_comments 'Adding full bibliography for 7033144--7033148.cif.'
_cod_original_sg_symbol_H-M 'P 21'
_cod_database_code 7033145
_publcif_datablock.id {9f691332-46f4-4d41-91d2-a1b4c9c9a4b2}

loop_
_symmetry_equiv_pos_as_xyz
'x, y, z'
'-x, y+1/2, -z'

loop_
_atom_site_label
_atom_site_type_symbol
_atom_site_fract_x
_atom_site_fract_y
_atom_site_fract_z
_atom_site_U_iso_or_equiv
_atom_site_adp_type
_atom_site_occupancy
_atom_site_symmetry_multiplicity
_atom_site_calc_flag
_atom_site_refinement_flags
Fe1 Fe -0.18074(4) -0.15932(3) -0.53462(3) 0.02746(11) Uani 1 1 d .
Fe2 Fe -0.33109(4) -0.25687(3) -0.40807(3) 0.02573(10) Uani 1 1 d .
S1 S -0.28168(8) -0.08654(6) -0.39564(6) 0.02648(16) Uani 1 1 d .
S2 S -0.08423(7) -0.27857(5) -0.42546(5) 0.02489(16) Uani 1 1 d .
Si1 Si -0.03543(8) -0.13128(6) -0.22529(6) 0.02256(17) Uani 1 1 d .
O1 O 0.0965(3) -0.04419(19) -0.5594(2) 0.0488(6) Uani 1 1 d .
O2 O -0.4116(3) -0.0471(3) -0.6551(2) 0.0703(9) Uani 1 1 d .
O3 O -0.1457(3) -0.3053(2) -0.7036(2) 0.0548(7) Uani 1 1 d .
O4 O -0.6415(2) -0.19191(19) -0.44657(18) 0.0462(6) Uani 1 1 d .
O5 O -0.3813(3) -0.4345(2) -0.5428(2) 0.0494(6) Uani 1 1 d .
O6 O -0.3704(3) -0.37519(19) -0.21824(19) 0.0443(6) Uani 1 1 d .
C1 C -0.1298(3) -0.0328(2) -0.3106(2) 0.0243(6) Uani 1 1 d .
H1A H -0.0513 -0.0123 -0.3594 0.029 Uiso 1 1 calc R
C2 C 0.0357(3) -0.2330(2) -0.3166(2) 0.0247(6) Uani 1 1 d .
H2A H 0.1245 -0.2020 -0.3489 0.030 Uiso 1 1 calc R
C3 C -0.1848(3) 0.0674(2) -0.2673(2) 0.0259(6) Uani 1 1 d .
C4 C -0.1955(3) 0.0869(2) -0.1621(2) 0.0281(7) Uani 1 1 d .
H4A H -0.1671 0.0356 -0.1136 0.034 Uiso 1 1 calc R
C5 C -0.2467(3) 0.1796(2) -0.1268(3) 0.0348(7) Uani 1 1 d .
H5A H -0.2547 0.1909 -0.0548 0.042 Uiso 1 1 calc R
C6 C -0.2862(4) 0.2556(3) -0.1962(3) 0.0429(8) Uani 1 1 d .
H6A H -0.3214 0.3192 -0.1720 0.051 Uiso 1 1 calc R
C7 C -0.2743(4) 0.2389(3) -0.3009(3) 0.0476(9) Uani 1 1 d .
H7A H -0.3007 0.2912 -0.3488 0.057 Uiso 1 1 calc R
C8 C -0.2240(4) 0.1461(3) -0.3358(3) 0.0399(8) Uani 1 1 d .
H8A H -0.2158 0.1355 -0.4079 0.048 Uiso 1 1 calc R
C9 C 0.1387(3) -0.0713(2) -0.1666(2) 0.0248(6) Uani 1 1 d .
C10 C 0.1640(3) -0.0591(2) -0.0603(2) 0.0305(7) Uani 1 1 d .
H10A H 0.0906 -0.0810 -0.0142 0.037 Uiso 1 1 calc R
C11 C 0.2954(3) -0.0152(3) -0.0212(3) 0.0368(8) Uani 1 1 d .
H11A H 0.3107 -0.0068 0.0512 0.044 Uiso 1 1 calc R
C12 C 0.4037(3) 0.0160(2) -0.0872(3) 0.0348(8) Uani 1 1 d .
H12A H 0.4944 0.0442 -0.0601 0.042 Uiso 1 1 calc R
C13 C 0.3803(3) 0.0062(2) -0.1924(3) 0.0334(7) Uani 1 1 d .
H13A H 0.4541 0.0289 -0.2378 0.040 Uiso 1 1 calc R
C14 C 0.2498(3) -0.0365(2) -0.2317(3) 0.0295(7) Uani 1 1 d .
H14A H 0.2347 -0.0425 -0.3044 0.035 Uiso 1 1 calc R
C15 C -0.1535(3) -0.1823(2) -0.1212(2) 0.0249(6) Uani 1 1 d .
C16 C -0.3039(3) -0.1582(2) -0.1143(2) 0.0270(6) Uani 1 1 d .
H16A H -0.3517 -0.1181 -0.1668 0.032 Uiso 1 1 calc R
C17 C -0.3851(3) -0.1919(2) -0.0314(3) 0.0341(8) Uani 1 1 d .
H17A H -0.4879 -0.1755 -0.0283 0.041 Uiso 1 1 calc R
C18 C -0.3173(3) -0.2488(3) 0.0458(2) 0.0373(7) Uani 1 1 d .
H18A H -0.3725 -0.2700 0.1032 0.045 Uiso 1 1 calc R
C19 C -0.1686(4) -0.2752(2) 0.0398(2) 0.0347(7) Uani 1 1 d .
H19A H -0.1219 -0.3152 0.0928 0.042 Uiso 1 1 calc R
C20 C -0.0881(3) -0.2436(2) -0.0428(2) 0.0285(6) Uani 1 1 d .
H20A H 0.0133 -0.2634 -0.0469 0.034 Uiso 1 1 calc R
C21 C 0.0962(3) -0.3239(2) -0.2549(2) 0.0263(6) Uani 1 1 d .
C22 C 0.0121(4) -0.4106(3) -0.2385(2) 0.0333(7) Uani 1 1 d .
H22A H -0.0851 -0.4159 -0.2697 0.040 Uiso 1 1 calc R
C23 C 0.0671(4) -0.4897(3) -0.1772(3) 0.0407(8) Uani 1 1 d .
H23A H 0.0088 -0.5492 -0.1679 0.049 Uiso 1 1 calc R
C24 C 0.2073(4) -0.4818(3) -0.1297(3) 0.0459(9) Uani 1 1 d .
H24A H 0.2443 -0.5349 -0.0862 0.055 Uiso 1 1 calc R
C25 C 0.2925(4) -0.3972(3) -0.1456(3) 0.0424(9) Uani 1 1 d .
H25A H 0.3892 -0.3924 -0.1136 0.051 Uiso 1 1 calc R
C26 C 0.2388(3) -0.3175(3) -0.2085(2) 0.0335(7) Uani 1 1 d .
H26A H 0.2992 -0.2594 -0.2195 0.040 Uiso 1 1 calc R
C27 C -0.0132(4) -0.0866(3) -0.5525(2) 0.0337(7) Uani 1 1 d .
C28 C -0.3195(4) -0.0902(3) -0.6095(3) 0.0419(8) Uani 1 1 d .
C29 C -0.1590(3) -0.2492(3) -0.6376(2) 0.0347(7) Uani 1 1 d .
C30 C -0.5200(3) -0.2175(2) -0.4308(2) 0.0318(7) Uani 1 1 d .
C31 C -0.3605(3) -0.3653(3) -0.4903(3) 0.0339(7) Uani 1 1 d .
C32 C -0.3555(3) -0.3243(2) -0.2885(2) 0.0310(7) Uani 1 1 d .

loop_
_atom_site_aniso_label
_atom_site_aniso_U_11
_atom_site_aniso_U_22
_atom_site_aniso_U_33
_atom_site_aniso_U_23
_atom_site_aniso_U_13
_atom_site_aniso_U_12
Fe1 0.0306(2) 0.0320(3) 0.0197(2) 0.00247(19) -0.00087(16) 0.00043(18)
Fe2 0.02497(19) 0.0291(2) 0.0230(2) -0.00077(18) -0.00063(15) -0.00169(17)
S1 0.0271(3) 0.0276(4) 0.0244(4) 0.0002(3) -0.0028(3) 0.0020(3)
S2 0.0274(3) 0.0263(4) 0.0209(3) -0.0005(3) -0.0005(3) 0.0012(3)
Si1 0.0215(3) 0.0243(4) 0.0218(4) 0.0009(3) -0.0002(3) 0.0010(3)
O1 0.0433(14) 0.0429(15) 0.0601(17) 0.0096(13) 0.0016(12) -0.0088(12)
O2 0.0593(16) 0.100(2) 0.0505(17) 0.0287(16) -0.0066(13) 0.0285(16)
O3 0.0713(17) 0.0587(18) 0.0346(15) -0.0154(13) 0.0047(12) -0.0065(13)
O4 0.0290(12) 0.0639(18) 0.0456(14) -0.0013(12) 0.0002(10) 0.0043(11)
O5 0.0486(14) 0.0441(15) 0.0555(16) -0.0204(14) -0.0008(12) -0.0067(11)
O6 0.0506(14) 0.0470(15) 0.0354(14) 0.0100(12) 0.0012(11) -0.0107(12)
C1 0.0237(13) 0.0248(15) 0.0246(15) -0.0013(12) 0.0027(11) -0.0004(11)
C2 0.0226(12) 0.0280(17) 0.0231(15) 0.0000(12) -0.0024(11) 0.0022(11)
C3 0.0243(13) 0.0236(16) 0.0297(16) 0.0014(13) 0.0001(12) -0.0003(11)
C4 0.0304(15) 0.0292(17) 0.0244(15) 0.0013(13) -0.0023(12) -0.0007(13)
C5 0.0420(17) 0.0311(19) 0.0312(17) -0.0060(14) 0.0008(14) 0.0002(14)
C6 0.0498(18) 0.0296(19) 0.049(2) -0.0080(16) -0.0033(15) 0.0047(15)
C7 0.070(2) 0.0290(19) 0.043(2) 0.0067(17) -0.0101(17) 0.0107(18)
C8 0.055(2) 0.0324(19) 0.0321(19) 0.0002(15) -0.0065(15) 0.0065(16)
C9 0.0245(13) 0.0223(15) 0.0277(16) 0.0004(12) 0.0019(11) 0.0047(11)
C10 0.0308(15) 0.0312(18) 0.0293(17) -0.0035(14) -0.0005(12) 0.0007(13)
C11 0.0397(17) 0.037(2) 0.0329(19) -0.0028(15) -0.0095(14) 0.0003(14)
C12 0.0287(15) 0.0265(17) 0.048(2) -0.0003(15) -0.0102(14) -0.0003(13)
C13 0.0250(14) 0.0267(17) 0.049(2) 0.0014(15) 0.0032(14) -0.0005(13)
C14 0.0293(15) 0.0273(17) 0.0317(17) 0.0021(14) -0.0013(13) 0.0025(12)
C15 0.0289(15) 0.0233(16) 0.0226(14) -0.0013(13) 0.0012(11) -0.0036(11)
C16 0.0261(14) 0.0233(16) 0.0315(15) 0.0001(14) 0.0017(11) 0.0006(12)
C17 0.0290(15) 0.0290(19) 0.0451(19) -0.0032(15) 0.0128(14) -0.0031(12)
C18 0.0505(18) 0.0285(19) 0.0340(17) 0.0022(15) 0.0182(14) -0.0046(15)
C19 0.0514(18) 0.0243(18) 0.0284(16) 0.0061(14) 0.0037(13) 0.0049(14)
C20 0.0291(13) 0.0307(17) 0.0259(15) 0.0008(13) 0.0014(11) 0.0031(13)
C21 0.0330(15) 0.0269(17) 0.0192(15) 0.0004(12) 0.0020(12) 0.0065(12)
C22 0.0397(17) 0.0362(19) 0.0241(16) 0.0011(14) 0.0031(13) 0.0046(14)
C23 0.060(2) 0.0318(19) 0.0311(18) 0.0053(15) 0.0112(16) 0.0082(16)
C24 0.064(2) 0.046(2) 0.0274(18) 0.0083(17) 0.0029(16) 0.0241(19)
C25 0.0403(18) 0.056(2) 0.0313(18) 0.0043(17) -0.0018(14) 0.0226(17)
C26 0.0323(15) 0.042(2) 0.0266(17) 0.0021(14) 0.0021(13) 0.0066(14)
C27 0.0433(17) 0.0319(18) 0.0258(17) 0.0050(14) 0.0017(13) 0.0052(15)
C28 0.0437(18) 0.055(2) 0.0273(17) 0.0051(17) 0.0014(14) 0.0073(17)
C29 0.0396(16) 0.041(2) 0.0234(16) 0.0039(16) -0.0005(12) -0.0051(15)
C30 0.0335(16) 0.0364(18) 0.0254(16) -0.0028(13) -0.0002(13) -0.0037(13)
C31 0.0261(14) 0.040(2) 0.0352(18) -0.0036(16) 0.0015(13) -0.0008(14)
C32 0.0303(15) 0.0319(19) 0.0308(18) -0.0032(15) 0.0001(13) -0.0060(13)

loop_
_atom_type_symbol
_atom_type_description
_atom_type_scat_dispersion_real
_atom_type_scat_dispersion_imag
_atom_type_scat_source
C C 0.0033 0.0016 'International Tables Vol C Tables 4.2.6.8 and 6.1.1.4'
H H 0.0000 0.0000 'International Tables Vol C Tables 4.2.6.8 and 6.1.1.4'
O O 0.0106 0.0060 'International Tables Vol C Tables 4.2.6.8 and 6.1.1.4'
Si Si 0.0817 0.0704 'International Tables Vol C Tables 4.2.6.8 and 6.1.1.4'
S S 0.1246 0.1234 'International Tables Vol C Tables 4.2.6.8 and 6.1.1.4'
Fe Fe 0.3463 0.8444 'International Tables Vol C Tables 4.2.6.8 and 6.1.1.4'

loop_
_geom_angle_atom_site_label_1
_geom_angle_atom_site_label_2
_geom_angle_atom_site_label_3
_geom_angle
C28 Fe1 C29 91.28(15)
C28 Fe1 C27 103.16(16)
C29 Fe1 C27 97.99(14)
C28 Fe1 S1 85.82(12)
C29 Fe1 S1 158.10(10)
C27 Fe1 S1 103.81(11)
C28 Fe1 S2 158.40(12)
C29 Fe1 S2 87.73(10)
C27 Fe1 S2 98.34(10)
S1 Fe1 S2 87.10(3)
C28 Fe1 Fe2 103.44(12)
C29 Fe1 Fe2 103.02(11)
C27 Fe1 Fe2 145.47(10)
S1 Fe1 Fe2 56.94(2)
S2 Fe1 Fe2 56.00(2)
C30 Fe2 C31 90.78(14)
C30 Fe2 C32 98.00(14)
C31 Fe2 C32 95.81(15)
C30 Fe2 S2 161.95(11)
C31 Fe2 S2 87.93(10)
C32 Fe2 S2 100.05(9)
C30 Fe2 S1 84.78(10)
C31 Fe2 S1 147.54(11)
C32 Fe2 S1 116.66(10)
S2 Fe2 S1 86.67(3)
C30 Fe2 Fe1 105.89(11)
C31 Fe2 Fe1 95.04(11)
C32 Fe2 Fe1 153.56(9)
S2 Fe2 Fe1 56.35(2)
S1 Fe2 Fe1 55.91(2)
C1 S1 Fe1 109.08(9)
C1 S1 Fe2 123.30(10)
Fe1 S1 Fe2 67.15(3)
C2 S2 Fe2 115.53(9)
C2 S2 Fe1 116.96(10)
Fe2 S2 Fe1 67.64(2)
C15 Si1 C1 114.56(13)
C15 Si1 C9 109.96(13)
C1 Si1 C9 107.38(12)
C15 Si1 C2 114.04(13)
C1 Si1 C2 105.63(12)
C9 Si1 C2 104.59(12)
C3 C1 S1 107.84(18)
C3 C1 Si1 121.5(2)
S1 C1 Si1 113.06(15)
C3 C1 H1A 104.2
S1 C1 H1A 104.2
Si1 C1 H1A 104.2
C21 C2 S2 109.5(2)
C21 C2 Si1 110.1(2)
S2 C2 Si1 120.21(14)
C21 C2 H2A 105.3
S2 C2 H2A 105.3
Si1 C2 H2A 105.3
C4 C3 C8 117.4(3)
C4 C3 C1 123.8(3)
C8 C3 C1 118.8(3)
C3 C4 C5 121.3(3)
C3 C4 H4A 119.3
C5 C4 H4A 119.3
C6 C5 C4 120.1(3)
C6 C5 H5A 120.0
C4 C5 H5A 120.0
C7 C6 C5 119.8(3)
C7 C6 H6A 120.1
C5 C6 H6A 120.1
C6 C7 C8 120.0(3)
C6 C7 H7A 120.0
C8 C7 H7A 120.0
C7 C8 C3 121.4(3)
C7 C8 H8A 119.3
C3 C8 H8A 119.3
C10 C9 C14 117.5(3)
C10 C9 Si1 123.3(2)
C14 C9 Si1 119.2(2)
C11 C10 C9 120.8(3)
C11 C10 H10A 119.6
C9 C10 H10A 119.6
C12 C11 C10 120.2(3)
C12 C11 H11A 119.9
C10 C11 H11A 119.9
C13 C12 C11 120.0(3)
C13 C12 H12A 120.0
C11 C12 H12A 120.0
C14 C13 C12 120.1(3)
C14 C13 H13A 120.0
C12 C13 H13A 120.0
C13 C14 C9 121.4(3)
C13 C14 H14A 119.3
C9 C14 H14A 119.3
C16 C15 C20 117.6(3)
C16 C15 Si1 122.7(2)
C20 C15 Si1 119.6(2)
C17 C16 C15 120.9(3)
C17 C16 H16A 119.6
C15 C16 H16A 119.6
C18 C17 C16 120.4(3)
C18 C17 H17A 119.8
C16 C17 H17A 119.8
C17 C18 C19 119.8(3)
C17 C18 H18A 120.1
C19 C18 H18A 120.1
C20 C19 C18 120.2(3)
C20 C19 H19A 119.9
C18 C19 H19A 119.9
C19 C20 C15 121.2(3)
C19 C20 H20A 119.4
C15 C20 H20A 119.4
C22 C21 C26 118.6(3)
C22 C21 C2 122.5(3)
C26 C21 C2 118.8(3)
C21 C22 C23 121.2(3)
C21 C22 H22A 119.4
C23 C22 H22A 119.4
C22 C23 C24 119.8(3)
C22 C23 H23A 120.1
C24 C23 H23A 120.1
C25 C24 C23 119.9(3)
C25 C24 H24A 120.1
C23 C24 H24A 120.1
C24 C25 C26 120.8(3)
C24 C25 H25A 119.6
C26 C25 H25A 119.6
C21 C26 C25 119.7(3)
C21 C26 H26A 120.1
C25 C26 H26A 120.1
O1 C27 Fe1 176.0(3)
O2 C28 Fe1 177.7(3)
O3 C29 Fe1 179.2(3)
O4 C30 Fe2 179.2(3)
O5 C31 Fe2 179.1(3)
O6 C32 Fe2 173.5(3)

loop_
_geom_bond_atom_site_label_1
_geom_bond_atom_site_label_2
_geom_bond_distance
Fe1 C28 1.796(3)
Fe1 C29 1.797(4)
Fe1 C27 1.802(3)
Fe1 S1 2.2576(9)
Fe1 S2 2.2614(8)
Fe1 Fe2 2.5123(6)
Fe2 C30 1.785(3)
Fe2 C31 1.792(3)
Fe2 C32 1.805(3)
Fe2 S2 2.2522(7)
Fe2 S1 2.2847(8)
S1 C1 1.860(3)
S2 C2 1.843(3)
Si1 C15 1.869(3)
Si1 C1 1.882(3)
Si1 C9 1.885(3)
Si1 C2 1.909(3)
O1 C27 1.138(4)
O2 C28 1.148(4)
O3 C29 1.139(4)
O4 C30 1.152(3)
O5 C31 1.147(4)
O6 C32 1.141(4)
C1 C3 1.520(4)
C1 H1A 1.0000
C2 C21 1.527(4)
C2 H2A 1.0000
C3 C4 1.394(4)
C3 C8 1.400(4)
C4 C5 1.384(4)
C4 H4A 0.9500
C5 C6 1.381(5)
C5 H5A 0.9500
C6 C7 1.383(5)
C6 H6A 0.9500
C7 C8 1.381(5)
C7 H7A 0.9500
C8 H8A 0.9500
C9 C10 1.397(4)
C9 C14 1.407(4)
C10 C11 1.390(4)
C10 H10A 0.9500
C11 C12 1.380(5)
C11 H11A 0.9500
C12 C13 1.377(5)
C12 H12A 0.9500
C13 C14 1.379(4)
C13 H13A 0.9500
C14 H14A 0.9500
C15 C16 1.392(4)
C15 C20 1.408(4)
C16 C17 1.392(4)
C16 H16A 0.9500
C17 C18 1.373(5)
C17 H17A 0.9500
C18 C19 1.383(4)
C18 H18A 0.9500
C19 C20 1.376(4)
C19 H19A 0.9500
C20 H20A 0.9500
C21 C22 1.386(4)
C21 C26 1.396(4)
C22 C23 1.388(5)
C22 H22A 0.9500
C23 C24 1.383(5)
C23 H23A 0.9500
C24 C25 1.368(5)
C24 H24A 0.9500
C25 C26 1.400(5)
C25 H25A 0.9500
C26 H26A 0.9500
